data_4035819
loop_
_publ_author_name
'Menger, Martina'
'Lentz, Dieter'
'Christmann, Mathias'

_publ_section_title
;
 Synthesis of (+)-Vitepyrroloid A and (+)-Vitepyrroloid B by Late-Stage
 Ni-Catalyzed C(sp2)-C(sp3) Cross-Electrophile Coupling.
;
_journal_issue 12
_journal_name_full 'The Journal of organic chemistry'
_journal_page_first 6793
_journal_page_last 6797
_journal_paper_doi 10.1021/acs.joc.8b00882
_journal_volume 83
_journal_year 2018
_chemical_absolute_configuration ad
_chemical_formula_sum 'C21 H32 N2 O'
_chemical_formula_weight 328.48
_space_group_crystal_system orthorhombic
_space_group_IT_number 19
_space_group_name_Hall 'P 2ac 2ab'
_space_group_name_H-M_alt 'P 21 21 21'
_atom_sites_solution_hydrogens mixed
_audit_creation_method SHELXL-2017/1
_cell_angle_alpha 90
_cell_angle_beta 90
_cell_angle_gamma 90
_cell_formula_units_Z 4
_cell_length_a 7.4452(7)
_cell_length_b 9.2054(9)
_cell_length_c 26.702(3)
_cell_measurement_reflns_used 9477
_cell_measurement_temperature 104(2)
_cell_measurement_theta_max 79.1
_cell_measurement_theta_min 3.3
_cell_volume 1830.0(3)
_computing_cell_refinement 'Bruker SAINT'
_computing_data_collection 'Bruker APEX3'
_computing_data_reduction 'Bruker SAINT'
_computing_structure_refinement 'SHELXL-2017/1 (Sheldrick, 2017)'
_computing_structure_solution 'SHELXT 2014/5 (Sheldrick, 2014)'
_diffrn_ambient_temperature 104(2)
_diffrn_measured_fraction_theta_full 0.996
_diffrn_measured_fraction_theta_max 0.995
_diffrn_measurement_device_type 'Bruker D8 Venture Photon'
_diffrn_measurement_method '\f and \w scans'
_diffrn_radiation_type CuK\a
_diffrn_radiation_wavelength 1.54178
_diffrn_reflns_av_R_equivalents 0.0288
_diffrn_reflns_av_unetI/netI 0.0121
_diffrn_reflns_Laue_measured_fraction_full 0.996
_diffrn_reflns_Laue_measured_fraction_max 0.995
_diffrn_reflns_limit_h_max 9
_diffrn_reflns_limit_h_min -9
_diffrn_reflns_limit_k_max 11
_diffrn_reflns_limit_k_min -10
_diffrn_reflns_limit_l_max 33
_diffrn_reflns_limit_l_min -34
_diffrn_reflns_number 38991
_diffrn_reflns_point_group_measured_fraction_full 0.998
_diffrn_reflns_point_group_measured_fraction_max 0.992
_diffrn_reflns_theta_full 67.679
_diffrn_reflns_theta_max 79.790
_diffrn_reflns_theta_min 3.310
_diffrn_source 'Incoatec Microfocus Source'
_exptl_absorpt_coefficient_mu 0.559
_exptl_absorpt_correction_T_max 0.7067
_exptl_absorpt_correction_T_min 0.6004
_exptl_absorpt_process_details 'SADABS-2016/2 - Bruker AXS'
_exptl_crystal_colour colourless
_exptl_crystal_density_diffrn 1.192
_exptl_crystal_description block
_exptl_crystal_F_000 720
_exptl_crystal_size_max 0.800
_exptl_crystal_size_mid 0.500
_exptl_crystal_size_min 0.350
_refine_diff_density_max 0.268
_refine_diff_density_min -0.140
_refine_diff_density_rms 0.034
_refine_ls_abs_structure_details
;
 Flack x determined using 1647 quotients [(I+)-(I-)]/[(I+)+(I-)]
 (Parsons, Flack and Wagner, Acta Cryst. B69 (2013) 249-259).
;
_refine_ls_abs_structure_Flack 0.01(3)
_refine_ls_extinction_coef 0.0131(8)
_refine_ls_extinction_expression Fc^*^=kFc[1+0.001xFc^2^\l^3^/sin(2\q)]^-1/4^
_refine_ls_extinction_method 'SHELXL-2017/1 (Sheldrick 2017)'
_refine_ls_goodness_of_fit_ref 1.092
_refine_ls_hydrogen_treatment mixed
_refine_ls_matrix_type full
_refine_ls_number_parameters 226
_refine_ls_number_reflns 3951
_refine_ls_number_restraints 0
_refine_ls_restrained_S_all 1.092
_refine_ls_R_factor_all 0.0276
_refine_ls_R_factor_gt 0.0276
_refine_ls_shift/su_max 0.001
_refine_ls_shift/su_mean 0.000
_refine_ls_structure_factor_coef Fsqd
_refine_ls_weighting_details 'w=1/[\s^2^(Fo^2^)+(0.0354P)^2^+0.3912P] where P=(Fo^2^+2Fc^2^)/3'
_refine_ls_weighting_scheme calc
_refine_ls_wR_factor_gt 0.0704
_refine_ls_wR_factor_ref 0.0704
_reflns_Friedel_coverage 0.723
_reflns_Friedel_fraction_full 1.000
_reflns_Friedel_fraction_max 0.987
_reflns_number_gt 3946
_reflns_number_total 3951
_reflns_threshold_expression 'I > 2\s(I)'
_cod_data_source_file jo8b00882_si_002.cif
_cod_data_source_block shelx
_cod_original_cell_volume 1830.1(3)
_cod_database_code 4035819
_shelx_shelxl_version_number 2017/1
_shelx_space_group_comment
;
The symmetry employed for this shelxl refinement is uniquely defined
by the following loop, which should always be used as a source of
symmetry information in preference to the above space-group names.
They are only intended as comments.
;
_shelx_estimated_absorpt_t_min 0.663
_shelx_estimated_absorpt_t_max 0.828

loop_
_space_group_symop_operation_xyz
'x, y, z'
'-x+1/2, -y, z+1/2'
'-x, y+1/2, -z+1/2'
'x+1/2, -y+1/2, -z'

loop_
_atom_site_label
_atom_site_type_symbol
_atom_site_fract_x
_atom_site_fract_y
_atom_site_fract_z
_atom_site_U_iso_or_equiv
_atom_site_adp_type
_atom_site_occupancy
_atom_site_site_symmetry_order
_atom_site_calc_flag
_atom_site_refinement_flags_posn
_atom_site_refinement_flags_adp
C1 C 0.31044(17) 0.44861(14) 0.60016(5) 0.0119(3) Uani 1 1 d . .
C2 C 0.11445(18) 0.40151(15) 0.58873(5) 0.0148(3) Uani 1 1 d . .
H2 H 0.079152 0.327617 0.614354 0.018 Uiso 1 1 calc R U
C3 C -0.01471(18) 0.52985(16) 0.59358(5) 0.0171(3) Uani 1 1 d . .
H3A H 0.011341 0.601137 0.566785 0.021 Uiso 1 1 calc R U
H3B H -0.139330 0.494933 0.588851 0.021 Uiso 1 1 calc R U
C4 C 0.00002(17) 0.60505(15) 0.64441(5) 0.0152(3) Uani 1 1 d . .
H4A H -0.036032 0.536811 0.671243 0.018 Uiso 1 1 calc R U
H4B H -0.082083 0.689592 0.645420 0.018 Uiso 1 1 calc R U
C5 C 0.19311(17) 0.65573(13) 0.65328(5) 0.0114(2) Uani 1 1 d . .
H5 H 0.225154 0.711468 0.622399 0.014 Uiso 1 1 calc R U
C6 C 0.21287(18) 0.76791(14) 0.69690(5) 0.0135(3) Uani 1 1 d . .
C7 C 0.41198(19) 0.80936(15) 0.70186(5) 0.0161(3) Uani 1 1 d . .
H7A H 0.448570 0.865226 0.671863 0.019 Uiso 1 1 calc R U
H7B H 0.426957 0.873220 0.731393 0.019 Uiso 1 1 calc R U
C8 C 0.53521(19) 0.67829(15) 0.70743(5) 0.0172(3) Uani 1 1 d . .
H8A H 0.503010 0.623953 0.738136 0.021 Uiso 1 1 calc R U
H8B H 0.661159 0.711421 0.710739 0.021 Uiso 1 1 calc R U
C9 C 0.51803(17) 0.57851(15) 0.66186(5) 0.0149(3) Uani 1 1 d . .
H9A H 0.598833 0.494074 0.666307 0.018 Uiso 1 1 calc R U
H9B H 0.557917 0.631871 0.631648 0.018 Uiso 1 1 calc R U
C10 C 0.32479(17) 0.52319(14) 0.65345(5) 0.0106(2) Uani 1 1 d . .
C11 C 0.0942(2) 0.33097(16) 0.53701(5) 0.0212(3) Uani 1 1 d . .
H11A H -0.033201 0.312706 0.530269 0.032 Uiso 1 1 calc R U
H11B H 0.160170 0.238869 0.536351 0.032 Uiso 1 1 calc R U
H11C H 0.142685 0.396260 0.511370 0.032 Uiso 1 1 calc R U
C12 C 0.1092(2) 0.90648(15) 0.68235(5) 0.0193(3) Uani 1 1 d . .
H12A H -0.020105 0.888779 0.685422 0.029 Uiso 1 1 calc R U
H12B H 0.137809 0.932717 0.647689 0.029 Uiso 1 1 calc R U
H12C H 0.144036 0.986106 0.704699 0.029 Uiso 1 1 calc R U
C13 C 0.1390(2) 0.71974(16) 0.74807(5) 0.0199(3) Uani 1 1 d . .
H13A H 0.133570 0.803630 0.770618 0.030 Uiso 1 1 calc R U
H13B H 0.218154 0.645582 0.762431 0.030 Uiso 1 1 calc R U
H13C H 0.018202 0.679331 0.743767 0.030 Uiso 1 1 calc R U
C14 C 0.27956(18) 0.41279(14) 0.69489(5) 0.0145(3) Uani 1 1 d . .
H14A H 0.379345 0.344237 0.698677 0.022 Uiso 1 1 calc R U
H14B H 0.170272 0.359630 0.685812 0.022 Uiso 1 1 calc R U
H14C H 0.260282 0.464251 0.726570 0.022 Uiso 1 1 calc R U
C15 C 0.44362(18) 0.32144(14) 0.59179(5) 0.0139(3) Uani 1 1 d . .
H15A H 0.458677 0.308887 0.555206 0.017 Uiso 1 1 calc R U
H15B H 0.561615 0.351614 0.605353 0.017 Uiso 1 1 calc R U
C16 C 0.39853(19) 0.17163(14) 0.61415(5) 0.0154(3) Uani 1 1 d . .
H16A H 0.411944 0.175721 0.651013 0.018 Uiso 1 1 calc R U
H16B H 0.271826 0.147494 0.606582 0.018 Uiso 1 1 calc R U
C17 C 0.51780(18) 0.05482(14) 0.59373(5) 0.0137(3) Uani 1 1 d . .
C18 C 0.46629(18) -0.05708(14) 0.56187(5) 0.0146(3) Uani 1 1 d . .
C19 C 0.75728(19) -0.08647(16) 0.57622(6) 0.0210(3) Uani 1 1 d . .
H19 H 0.875795 -0.124643 0.575421 0.025 Uiso 1 1 calc R U
C20 C 0.7029(2) 0.03433(16) 0.60256(5) 0.0187(3) Uani 1 1 d . .
H20 H 0.777042 0.093542 0.623098 0.022 Uiso 1 1 calc R U
C21 C 0.29901(19) -0.08178(15) 0.53843(5) 0.0168(3) Uani 1 1 d . .
N1 N 0.61413(17) -0.14162(13) 0.55173(5) 0.0183(3) Uani 1 1 d . .
H1 H 0.615228 -0.219078 0.532422 0.022 Uiso 1 1 calc R U
N2 N 0.16370(17) -0.09967(15) 0.51834(5) 0.0235(3) Uani 1 1 d . .
O1 O 0.35860(14) 0.56053(10) 0.56452(4) 0.0170(2) Uani 1 1 d . .
H1O H 0.428(3) 0.527(2) 0.5404(8) 0.029(5) Uiso 1 1 d . .

loop_
_atom_site_aniso_label
_atom_site_aniso_U_11
_atom_site_aniso_U_22
_atom_site_aniso_U_33
_atom_site_aniso_U_23
_atom_site_aniso_U_13
_atom_site_aniso_U_12
C1 0.0145(6) 0.0096(6) 0.0116(5) 0.0007(4) 0.0012(4) -0.0002(5)
C2 0.0160(6) 0.0134(6) 0.0149(6) -0.0008(5) -0.0035(5) -0.0006(5)
C3 0.0134(6) 0.0170(6) 0.0209(7) -0.0012(5) -0.0054(5) 0.0017(5)
C4 0.0107(6) 0.0150(6) 0.0200(6) -0.0014(5) -0.0002(5) 0.0014(5)
C5 0.0122(6) 0.0099(5) 0.0120(5) -0.0001(4) 0.0008(5) 0.0009(5)
C6 0.0144(6) 0.0115(6) 0.0147(6) -0.0025(5) 0.0010(5) 0.0016(5)
C7 0.0174(6) 0.0134(6) 0.0177(6) -0.0037(5) -0.0017(5) -0.0021(5)
C8 0.0138(6) 0.0182(7) 0.0196(6) -0.0043(5) -0.0033(5) -0.0009(5)
C9 0.0107(6) 0.0153(6) 0.0185(6) -0.0038(5) -0.0002(5) 0.0000(5)
C10 0.0101(5) 0.0106(5) 0.0112(5) -0.0004(5) 0.0001(4) 0.0000(5)
C11 0.0261(7) 0.0182(7) 0.0194(7) -0.0040(5) -0.0078(6) 0.0013(6)
C12 0.0205(6) 0.0132(6) 0.0242(7) -0.0025(5) -0.0001(5) 0.0034(6)
C13 0.0246(7) 0.0189(7) 0.0161(6) -0.0025(5) 0.0058(6) 0.0016(6)
C14 0.0188(6) 0.0134(6) 0.0113(6) 0.0008(5) 0.0000(5) 0.0008(5)
C15 0.0145(6) 0.0120(6) 0.0153(6) -0.0021(5) 0.0026(5) 0.0002(5)
C16 0.0190(6) 0.0109(6) 0.0163(6) -0.0012(5) 0.0027(5) 0.0011(5)
C17 0.0168(6) 0.0107(6) 0.0135(6) 0.0013(5) 0.0004(5) 0.0001(5)
C18 0.0164(6) 0.0118(6) 0.0157(6) 0.0005(5) 0.0014(5) 0.0006(5)
C19 0.0162(6) 0.0183(7) 0.0285(8) 0.0016(6) 0.0000(5) 0.0043(6)
C20 0.0181(7) 0.0155(6) 0.0225(7) 0.0002(5) -0.0039(5) 0.0001(5)
C21 0.0204(7) 0.0121(6) 0.0178(6) -0.0026(5) 0.0031(5) -0.0011(5)
N1 0.0202(6) 0.0128(5) 0.0218(6) -0.0034(4) 0.0027(5) 0.0031(5)
N2 0.0217(6) 0.0232(6) 0.0255(6) -0.0067(5) -0.0027(5) -0.0025(5)
O1 0.0245(5) 0.0122(4) 0.0142(4) 0.0021(4) 0.0061(4) 0.0011(4)

loop_
_atom_type_symbol
_atom_type_description
_atom_type_scat_dispersion_real
_atom_type_scat_dispersion_imag
_atom_type_scat_source
C C 0.0181 0.0091 'International Tables Vol C Tables 4.2.6.8 and 6.1.1.4'
H H 0.0000 0.0000 'International Tables Vol C Tables 4.2.6.8 and 6.1.1.4'
N N 0.0311 0.0180 'International Tables Vol C Tables 4.2.6.8 and 6.1.1.4'
O O 0.0492 0.0322 'International Tables Vol C Tables 4.2.6.8 and 6.1.1.4'

loop_
_geom_angle_atom_site_label_1
_geom_angle_atom_site_label_2
_geom_angle_atom_site_label_3
_geom_angle
O1 C1 C15 106.51(10)
O1 C1 C2 107.59(10)
C15 C1 C2 111.21(11)
O1 C1 C10 105.40(10)
C15 C1 C10 114.45(10)
C2 C1 C10 111.17(10)
C3 C2 C11 109.98(11)
C3 C2 C1 111.02(11)
C11 C2 C1 112.82(11)
C3 C2 H2 107.6
C11 C2 H2 107.6
C1 C2 H2 107.6
C4 C3 C2 112.35(11)
C4 C3 H3A 109.1
C2 C3 H3A 109.1
C4 C3 H3B 109.1
C2 C3 H3B 109.1
H3A C3 H3B 107.9
C3 C4 C5 110.08(11)
C3 C4 H4A 109.6
C5 C4 H4A 109.6
C3 C4 H4B 109.6
C5 C4 H4B 109.6
H4A C4 H4B 108.2
C4 C5 C6 113.90(10)
C4 C5 C10 110.56(10)
C6 C5 C10 116.98(11)
C4 C5 H5 104.7
C6 C5 H5 104.7
C10 C5 H5 104.7
C7 C6 C13 109.88(11)
C7 C6 C12 107.42(11)
C13 C6 C12 106.47(11)
C7 C6 C5 108.60(10)
C13 C6 C5 115.96(11)
C12 C6 C5 108.18(11)
C8 C7 C6 113.14(11)
C8 C7 H7A 109.0
C6 C7 H7A 109.0
C8 C7 H7B 109.0
C6 C7 H7B 109.0
H7A C7 H7B 107.8
C7 C8 C9 110.34(11)
C7 C8 H8A 109.6
C9 C8 H8A 109.6
C7 C8 H8B 109.6
C9 C8 H8B 109.6
H8A C8 H8B 108.1
C8 C9 C10 113.07(11)
C8 C9 H9A 109.0
C10 C9 H9A 109.0
C8 C9 H9B 109.0
C10 C9 H9B 109.0
H9A C9 H9B 107.8
C14 C10 C9 108.50(10)
C14 C10 C5 112.31(10)
C9 C10 C5 109.10(10)
C14 C10 C1 110.18(10)
C9 C10 C1 109.68(10)
C5 C10 C1 107.04(10)
C2 C11 H11A 109.5
C2 C11 H11B 109.5
H11A C11 H11B 109.5
C2 C11 H11C 109.5
H11A C11 H11C 109.5
H11B C11 H11C 109.5
C6 C12 H12A 109.5
C6 C12 H12B 109.5
H12A C12 H12B 109.5
C6 C12 H12C 109.5
H12A C12 H12C 109.5
H12B C12 H12C 109.5
C6 C13 H13A 109.5
C6 C13 H13B 109.5
H13A C13 H13B 109.5
C6 C13 H13C 109.5
H13A C13 H13C 109.5
H13B C13 H13C 109.5
C10 C14 H14A 109.5
C10 C14 H14B 109.5
H14A C14 H14B 109.5
C10 C14 H14C 109.5
H14A C14 H14C 109.5
H14B C14 H14C 109.5
C16 C15 C1 118.74(11)
C16 C15 H15A 107.6
C1 C15 H15A 107.6
C16 C15 H15B 107.6
C1 C15 H15B 107.6
H15A C15 H15B 107.1
C17 C16 C15 111.87(11)
C17 C16 H16A 109.2
C15 C16 H16A 109.2
C17 C16 H16B 109.2
C15 C16 H16B 109.2
H16A C16 H16B 107.9
C18 C17 C20 105.83(12)
C18 C17 C16 126.26(12)
C20 C17 C16 127.91(13)
N1 C18 C17 108.61(12)
N1 C18 C21 121.84(12)
C17 C18 C21 129.34(13)
N1 C19 C20 108.61(12)
N1 C19 H19 125.7
C20 C19 H19 125.7
C19 C20 C17 108.05(13)
C19 C20 H20 126.0
C17 C20 H20 126.0
N2 C21 C18 178.30(16)
C19 N1 C18 108.90(11)
C19 N1 H1 125.6
C18 N1 H1 125.6
C1 O1 H1O 112.3(14)

loop_
_geom_bond_atom_site_label_1
_geom_bond_atom_site_label_2
_geom_bond_distance
C1 O1 1.4476(15)
C1 C15 1.5504(17)
C1 C2 1.5526(18)
C1 C10 1.5835(17)
C2 C3 1.5288(19)
C2 C11 1.5333(18)
C2 H2 1.0000
C3 C4 1.5275(19)
C3 H3A 0.9900
C3 H3B 0.9900
C4 C5 1.5299(18)
C4 H4A 0.9900
C4 H4B 0.9900
C5 C6 1.5635(18)
C5 C10 1.5652(17)
C5 H5 1.0000
C6 C7 1.5365(19)
C6 C13 1.5383(19)
C6 C12 1.5406(18)
C7 C8 1.5230(19)
C7 H7A 0.9900
C7 H7B 0.9900
C8 C9 1.5300(18)
C8 H8A 0.9900
C8 H8B 0.9900
C9 C10 1.5426(17)
C9 H9A 0.9900
C9 H9B 0.9900
C10 C14 1.5397(18)
C11 H11A 0.9800
C11 H11B 0.9800
C11 H11C 0.9800
C12 H12A 0.9800
C12 H12B 0.9800
C12 H12C 0.9800
C13 H13A 0.9800
C13 H13B 0.9800
C13 H13C 0.9800
C14 H14A 0.9800
C14 H14B 0.9800
C14 H14C 0.9800
C15 C16 1.5398(18)
C15 H15A 0.9900
C15 H15B 0.9900
C16 C17 1.4974(18)
C16 H16A 0.9900
C16 H16B 0.9900
C17 C18 1.3899(18)
C17 C20 1.4107(19)
C18 N1 1.3749(18)
C18 C21 1.412(2)
C19 N1 1.350(2)
C19 C20 1.377(2)
C19 H19 0.9500
C20 H20 0.9500
C21 N2 1.153(2)
N1 H1 0.8800
O1 H1O 0.88(2)
